data_4033379
loop_
_publ_author_name
'Maiti, Saikat'
'Mal, Prasenjit'

_publ_section_title
;
 Soft-Hard Acid/Base-Controlled, Oxidative, N-Selective Arylation of
 Sulfonanilides via a Nitrenium Ion.
;
_journal_issue 3
_journal_name_full 'The Journal of organic chemistry'
_journal_page_first 1340
_journal_page_last 1347
_journal_paper_doi 10.1021/acs.joc.7b02841
_journal_volume 83
_journal_year 2018
_chemical_formula_moiety 'C19 H16 Br N O2 S'
_chemical_formula_sum 'C19 H16 Br N O2 S'
_chemical_formula_weight 402.30
_space_group_crystal_system monoclinic
_space_group_IT_number 14
_space_group_name_Hall '-P 2ybc'
_space_group_name_H-M_alt 'P 1 21/c 1'
_symmetry_space_group_name_Hall '-P 2ybc'
_symmetry_space_group_name_H-M 'P 1 21/c 1'
_atom_sites_solution_hydrogens geom
_atom_sites_solution_primary direct
_audit_creation_date 2016-09-13
_audit_creation_method
;
Olex2 1.2
(compiled 2013.09.17 svn.r2790 for OlexSys, GUI svn.r4601)
;
_cell_angle_alpha 90
_cell_angle_beta 92.872(2)
_cell_angle_gamma 90
_cell_formula_units_Z 4
_cell_length_a 5.9352(2)
_cell_length_b 23.5259(8)
_cell_length_c 12.1916(4)
_cell_measurement_reflns_used 8419
_cell_measurement_temperature 296(2)
_cell_measurement_theta_max 28.63
_cell_measurement_theta_min 3.44
_cell_volume 1700.19(10)
_computing_data_reduction 'SAINT v7.68A (Bruker, 2009)'
_computing_molecular_graphics
;
O. V. Dolomanov, L. J. Bourhis, R. J. Gildea, J. A. K. Howard and H. Puschmann,
OLEX2: a complete structure solution, refinement and analysis program.
J. Appl. Cryst. (2009). 42, 339-341.
;
_computing_publication_material
;
O. V. Dolomanov, L. J. Bourhis, R. J. Gildea, J. A. K. Howard and H. Puschmann,
OLEX2: a complete structure solution, refinement and analysis program.
J. Appl. Cryst. (2009). 42, 339-341.
;
_computing_structure_refinement
;
SHELX, G.M. Sheldrick, Acta Cryst.
(2008). A64, 112-122
;
_computing_structure_solution
;
SHELX, G.M. Sheldrick, Acta Cryst.
(2008). A64, 112-122
;
_diffrn_ambient_temperature 296.15
_diffrn_measured_fraction_theta_full 0.998
_diffrn_measured_fraction_theta_max 0.992
_diffrn_measurement_device_type 'Bruker APEX-II CCD'
_diffrn_measurement_method '\f and \w scans'
_diffrn_radiation_monochromator graphite
_diffrn_radiation_type MoK\a
_diffrn_radiation_wavelength 0.71073
_diffrn_reflns_av_R_equivalents 0.0515
_diffrn_reflns_av_unetI/netI 0.0336
_diffrn_reflns_Laue_measured_fraction_full 0.998
_diffrn_reflns_Laue_measured_fraction_max 0.992
_diffrn_reflns_limit_h_max 7
_diffrn_reflns_limit_h_min -8
_diffrn_reflns_limit_k_max 31
_diffrn_reflns_limit_k_min -31
_diffrn_reflns_limit_l_max 16
_diffrn_reflns_limit_l_min -16
_diffrn_reflns_number 27465
_diffrn_reflns_point_group_measured_fraction_full 0.998
_diffrn_reflns_point_group_measured_fraction_max 0.992
_diffrn_reflns_theta_full 25.242
_diffrn_reflns_theta_max 28.814
_diffrn_reflns_theta_min 3.437
_diffrn_standards_number 0
_exptl_absorpt_coefficient_mu 2.552
_exptl_absorpt_correction_T_max 0.7458
_exptl_absorpt_correction_T_min 0.3595
_exptl_absorpt_correction_type multi-scan
_exptl_absorpt_process_details
;
SADABS-2008/1 (Bruker,2008) was used for absorption correction.
wR2(int) was 0.1075 before and 0.0497 after correction.
The Ratio of minimum to maximum transmission is 0.4820.
The \l/2 correction factor is 0.0015.
;
_exptl_crystal_colour colourless
_exptl_crystal_colour_primary colourless
_exptl_crystal_density_diffrn 1.572
_exptl_crystal_description block
_exptl_crystal_F_000 816
_exptl_crystal_size_max 0.25
_exptl_crystal_size_mid 0.21
_exptl_crystal_size_min 0.21
_refine_diff_density_max 0.510
_refine_diff_density_min -0.660
_refine_diff_density_rms 0.080
_refine_ls_extinction_method none
_refine_ls_goodness_of_fit_ref 1.040
_refine_ls_hydrogen_treatment constr
_refine_ls_matrix_type full
_refine_ls_number_parameters 218
_refine_ls_number_reflns 4389
_refine_ls_number_restraints 0
_refine_ls_restrained_S_all 1.040
_refine_ls_R_factor_all 0.0444
_refine_ls_R_factor_gt 0.0329
_refine_ls_shift/su_max 0.001
_refine_ls_shift/su_mean 0.000
_refine_ls_structure_factor_coef Fsqd
_refine_ls_weighting_details 'w=1/[\s^2^(Fo^2^)+(0.0440P)^2^+0.4832P] where P=(Fo^2^+2Fc^2^)/3'
_refine_ls_weighting_scheme calc
_refine_ls_wR_factor_gt 0.0787
_refine_ls_wR_factor_ref 0.0834
_reflns_Friedel_coverage 0.000
_reflns_number_gt 3625
_reflns_number_total 4389
_reflns_threshold_expression 'I > 2\s(I)'
_cod_data_source_file jo7b02841_si_002.cif
_cod_data_source_block try
_cod_depositor_comments 'Adding full bibliography for 4033379.cif.'
_cod_database_code 4033379
_shelxl_version_number 2013-4
_shelx_space_group_comment
;
The symmetry employed for this shelxl refinement is uniquely defined
by the following loop, which should always be used as a source of
symmetry information in preference to the above space-group names.
They are only intended as comments.
;
_olex2_refinement_description
;
1. Fixed Uiso
 At 1.2 times of:
  All C(H) groups
 At 1.5 times of:
  All C(H,H,H) groups
2.a Aromatic/amide H refined with riding coordinates:
 C2(H2), C3(H3), C6(H6), C7(H7), C10(H10), C11(H11), C12(H12), C14(H14),
 C15(H15), C16(H16), C17(H17), C18(H18), C19(H19)
2.b Idealised Me refined as rotating group:
 C13(H13A,H13B,H13C)
;

loop_
_space_group_symop_operation_xyz
'x, y, z'
'-x, y+1/2, -z+1/2'
'-x, -y, -z'
'x, -y-1/2, z-1/2'

loop_
_atom_site_label
_atom_site_type_symbol
_atom_site_fract_x
_atom_site_fract_y
_atom_site_fract_z
_atom_site_U_iso_or_equiv
_atom_site_adp_type
_atom_site_occupancy
_atom_site_site_symmetry_order
_atom_site_calc_flag
_atom_site_refinement_flags_posn
_atom_site_refinement_flags_adp
Br1 Br 0.47209(4) 0.33270(2) 0.71822(2) 0.03606(8) Uani 1 1 d . .
S1 S 1.05570(8) 0.10574(2) 0.98003(4) 0.02510(11) Uani 1 1 d . .
O1 O 1.0898(3) 0.16272(6) 1.01805(13) 0.0378(4) Uani 1 1 d . .
O2 O 1.2467(2) 0.06922(6) 0.96926(12) 0.0327(3) Uani 1 1 d . .
N1 N 0.9243(3) 0.11116(6) 0.85981(12) 0.0230(3) Uani 1 1 d . .
C1 C 0.6143(3) 0.26415(8) 0.76454(15) 0.0228(4) Uani 1 1 d . .
C2 C 0.8187(3) 0.24970(8) 0.72267(15) 0.0256(4) Uani 1 1 d . .
H2 H 0.8870 0.2734 0.6731 0.031 Uiso 1 1 calc R U
C3 C 0.9196(3) 0.19910(8) 0.75624(15) 0.0239(4) Uani 1 1 d . .
H3 H 1.0583 0.1888 0.7301 0.029 Uiso 1 1 calc R U
C4 C 0.8138(3) 0.16373(7) 0.82889(14) 0.0204(4) Uani 1 1 d . .
C5 C 0.8907(3) 0.06227(7) 0.78928(14) 0.0206(4) Uani 1 1 d . .
C6 C 0.6893(3) 0.03233(8) 0.78902(15) 0.0237(4) Uani 1 1 d . .
H6 H 0.5771 0.0431 0.8353 0.028 Uiso 1 1 calc R U
C7 C 0.6561(3) -0.01397(8) 0.71905(15) 0.0234(4) Uani 1 1 d . .
H7 H 0.5204 -0.0338 0.7184 0.028 Uiso 1 1 calc R U
C8 C 0.8236(3) -0.03102(7) 0.64994(14) 0.0200(3) Uani 1 1 d . .
C9 C 0.7906(3) -0.08237(8) 0.57945(14) 0.0217(4) Uani 1 1 d . .
C10 C 0.9571(3) -0.12412(8) 0.57812(15) 0.0254(4) Uani 1 1 d . .
H10 H 1.0944 -0.1184 0.6167 0.030 Uiso 1 1 calc R U
C11 C 0.9199(4) -0.17432(9) 0.51971(17) 0.0311(4) Uani 1 1 d . .
H11 H 1.0310 -0.2022 0.5204 0.037 Uiso 1 1 calc R U
C12 C 0.7177(4) -0.18276(10) 0.46056(17) 0.0343(5) Uani 1 1 d . .
H12 H 0.6922 -0.2165 0.4223 0.041 Uiso 1 1 calc R U
C13 C 0.8707(4) 0.07074(10) 1.06572(17) 0.0375(5) Uani 1 1 d . .
H13A H 0.9439 0.0651 1.1369 0.056 Uiso 1 1 calc R U
H13B H 0.8293 0.0346 1.0343 0.056 Uiso 1 1 calc R U
H13C H 0.7377 0.0934 1.0727 0.056 Uiso 1 1 calc R U
C14 C 0.5535(4) -0.14100(10) 0.45822(16) 0.0332(5) Uani 1 1 d . .
H14 H 0.4193 -0.1463 0.4168 0.040 Uiso 1 1 calc R U
C15 C 0.5887(3) -0.09102(9) 0.51775(15) 0.0270(4) Uani 1 1 d . .
H15 H 0.4772 -0.0632 0.5165 0.032 Uiso 1 1 calc R U
C16 C 1.0242(3) -0.00014(8) 0.65148(14) 0.0216(4) Uani 1 1 d . .
H16 H 1.1374 -0.0110 0.6058 0.026 Uiso 1 1 calc R U
C17 C 1.0580(3) 0.04647(8) 0.71984(14) 0.0223(4) Uani 1 1 d . .
H17 H 1.1918 0.0670 0.7192 0.027 Uiso 1 1 calc R U
C18 C 0.6089(3) 0.17883(8) 0.86980(16) 0.0263(4) Uani 1 1 d . .
H18 H 0.5393 0.1549 0.9185 0.032 Uiso 1 1 calc R U
C19 C 0.5078(3) 0.22972(8) 0.83795(16) 0.0272(4) Uani 1 1 d . .
H19 H 0.3709 0.2405 0.8654 0.033 Uiso 1 1 calc R U

loop_
_atom_site_aniso_label
_atom_site_aniso_U_11
_atom_site_aniso_U_22
_atom_site_aniso_U_33
_atom_site_aniso_U_23
_atom_site_aniso_U_13
_atom_site_aniso_U_12
Br1 0.03833(14) 0.03252(13) 0.03711(13) 0.00604(8) -0.00013(9) 0.01484(9)
S1 0.0271(2) 0.0277(2) 0.0200(2) -0.00022(17) -0.00420(17) 0.00179(18)
O1 0.0460(10) 0.0331(8) 0.0325(8) -0.0073(6) -0.0143(7) -0.0009(7)
O2 0.0264(7) 0.0385(8) 0.0327(7) 0.0027(6) -0.0038(6) 0.0060(6)
N1 0.0289(8) 0.0188(7) 0.0206(7) -0.0008(6) -0.0046(6) 0.0021(6)
C1 0.0244(9) 0.0219(9) 0.0215(8) -0.0025(7) -0.0038(7) 0.0036(7)
C2 0.0300(10) 0.0244(9) 0.0224(9) 0.0046(7) 0.0033(8) -0.0003(8)
C3 0.0217(9) 0.0269(9) 0.0233(9) 0.0004(7) 0.0036(7) 0.0028(7)
C4 0.0233(9) 0.0192(8) 0.0183(8) -0.0017(6) -0.0022(7) 0.0000(7)
C5 0.0253(9) 0.0177(8) 0.0184(8) 0.0009(6) -0.0031(7) 0.0005(7)
C6 0.0214(9) 0.0241(9) 0.0259(9) -0.0018(7) 0.0038(7) 0.0024(7)
C7 0.0177(9) 0.0248(9) 0.0275(9) -0.0007(7) 0.0008(7) -0.0015(7)
C8 0.0219(9) 0.0204(8) 0.0175(8) 0.0013(6) -0.0008(6) 0.0003(7)
C9 0.0235(9) 0.0246(9) 0.0174(8) -0.0002(7) 0.0040(7) -0.0046(7)
C10 0.0259(10) 0.0262(9) 0.0242(9) -0.0036(7) 0.0029(7) -0.0021(8)
C11 0.0370(12) 0.0273(10) 0.0299(10) -0.0059(8) 0.0101(9) -0.0007(8)
C12 0.0447(13) 0.0343(11) 0.0248(10) -0.0103(8) 0.0104(9) -0.0135(10)
C13 0.0432(13) 0.0429(12) 0.0272(10) 0.0088(9) 0.0099(9) 0.0106(10)
C14 0.0311(11) 0.0454(12) 0.0230(9) -0.0047(8) 0.0004(8) -0.0155(9)
C15 0.0240(10) 0.0334(10) 0.0237(9) -0.0005(7) 0.0022(7) -0.0038(8)
C16 0.0207(9) 0.0251(9) 0.0192(8) 0.0000(7) 0.0036(7) 0.0002(7)
C17 0.0208(9) 0.0247(9) 0.0214(8) 0.0010(7) 0.0006(7) -0.0047(7)
C18 0.0261(10) 0.0259(9) 0.0272(9) 0.0037(7) 0.0055(8) -0.0010(8)
C19 0.0209(9) 0.0307(10) 0.0302(10) -0.0018(8) 0.0050(8) 0.0032(8)

loop_
_atom_type_symbol
_atom_type_description
_atom_type_scat_dispersion_real
_atom_type_scat_dispersion_imag
_atom_type_scat_source
C C 0.0033 0.0016 'International Tables Vol C Tables 4.2.6.8 and 6.1.1.4'
H H 0.0000 0.0000 'International Tables Vol C Tables 4.2.6.8 and 6.1.1.4'
N N 0.0061 0.0033 'International Tables Vol C Tables 4.2.6.8 and 6.1.1.4'
O O 0.0106 0.0060 'International Tables Vol C Tables 4.2.6.8 and 6.1.1.4'
S S 0.1246 0.1234 'International Tables Vol C Tables 4.2.6.8 and 6.1.1.4'
Br Br -0.2901 2.4595 'International Tables Vol C Tables 4.2.6.8 and 6.1.1.4'

loop_
_geom_angle_atom_site_label_1
_geom_angle_atom_site_label_2
_geom_angle_atom_site_label_3
_geom_angle
O1 S1 O2 119.48(10)
O1 S1 N1 105.76(9)
O1 S1 C13 109.21(11)
O2 S1 N1 108.02(8)
O2 S1 C13 107.10(10)
N1 S1 C13 106.62(10)
C4 N1 S1 119.55(12)
C4 N1 C5 118.71(14)
C5 N1 S1 121.23(12)
C2 C1 Br1 119.07(14)
C2 C1 C19 122.21(17)
C19 C1 Br1 118.71(15)
C1 C2 H2 120.8
C1 C2 C3 118.47(17)
C3 C2 H2 120.8
C2 C3 H3 120.0
C2 C3 C4 120.07(18)
C4 C3 H3 120.0
C3 C4 N1 117.82(17)
C18 C4 N1 121.52(17)
C18 C4 C3 120.66(17)
C6 C5 N1 119.93(16)
C17 C5 N1 119.68(16)
C17 C5 C6 120.36(16)
C5 C6 H6 120.2
C5 C6 C7 119.62(17)
C7 C6 H6 120.2
C6 C7 H7 119.6
C6 C7 C8 120.83(17)
C8 C7 H7 119.6
C7 C8 C9 120.31(16)
C16 C8 C7 118.45(16)
C16 C8 C9 121.20(16)
C10 C9 C8 120.34(16)
C10 C9 C15 118.72(17)
C15 C9 C8 120.87(17)
C9 C10 H10 119.7
C11 C10 C9 120.64(19)
C11 C10 H10 119.7
C10 C11 H11 120.0
C12 C11 C10 120.0(2)
C12 C11 H11 120.0
C11 C12 H12 120.0
C11 C12 C14 120.07(19)
C14 C12 H12 120.0
S1 C13 H13A 109.5
S1 C13 H13B 109.5
S1 C13 H13C 109.5
H13A C13 H13B 109.5
H13A C13 H13C 109.5
H13B C13 H13C 109.5
C12 C14 H14 119.9
C12 C14 C15 120.1(2)
C15 C14 H14 119.9
C9 C15 H15 119.8
C14 C15 C9 120.4(2)
C14 C15 H15 119.8
C8 C16 H16 119.4
C17 C16 C8 121.21(17)
C17 C16 H16 119.4
C5 C17 H17 120.2
C16 C17 C5 119.52(17)
C16 C17 H17 120.2
C4 C18 H18 120.1
C4 C18 C19 119.79(18)
C19 C18 H18 120.1
C1 C19 C18 118.79(18)
C1 C19 H19 120.6
C18 C19 H19 120.6

loop_
_geom_bond_atom_site_label_1
_geom_bond_atom_site_label_2
_geom_bond_distance
Br1 C1 1.8934(18)
S1 O1 1.4295(15)
S1 O2 1.4336(15)
S1 N1 1.6303(15)
S1 C13 1.758(2)
N1 C4 1.441(2)
N1 C5 1.444(2)
C1 C2 1.382(3)
C1 C19 1.383(3)
C2 H2 0.9300
C2 C3 1.385(3)
C3 H3 0.9300
C3 C4 1.388(3)
C4 C18 1.383(3)
C5 C6 1.388(3)
C5 C17 1.387(3)
C6 H6 0.9300
C6 C7 1.391(3)
C7 H7 0.9300
C7 C8 1.394(3)
C8 C9 1.490(2)
C8 C16 1.394(3)
C9 C10 1.394(3)
C9 C15 1.397(3)
C10 H10 0.9300
C10 C11 1.391(3)
C11 H11 0.9300
C11 C12 1.383(3)
C12 H12 0.9300
C12 C14 1.383(3)
C13 H13A 0.9600
C13 H13B 0.9600
C13 H13C 0.9600
C14 H14 0.9300
C14 C15 1.392(3)
C15 H15 0.9300
C16 H16 0.9300
C16 C17 1.386(2)
C17 H17 0.9300
C18 H18 0.9300
C18 C19 1.386(3)
C19 H19 0.9300

loop_
_geom_torsion_atom_site_label_1
_geom_torsion_atom_site_label_2
_geom_torsion_atom_site_label_3
_geom_torsion_atom_site_label_4
_geom_torsion
Br1 C1 C2 C3 -179.23(14)
Br1 C1 C19 C18 178.38(15)
S1 N1 C4 C3 103.46(18)
S1 N1 C4 C18 -76.6(2)
S1 N1 C5 C6 95.96(19)
S1 N1 C5 C17 -85.85(19)
O1 S1 N1 C4 -17.43(17)
O1 S1 N1 C5 170.82(15)
O2 S1 N1 C4 -146.44(14)
O2 S1 N1 C5 41.80(17)
N1 C4 C18 C19 -179.90(17)
N1 C5 C6 C7 178.56(16)
N1 C5 C17 C16 -179.36(16)
C1 C2 C3 C4 1.1(3)
C2 C1 C19 C18 -0.5(3)
C2 C3 C4 N1 179.04(16)
C2 C3 C4 C18 -0.9(3)
C3 C4 C18 C19 0.1(3)
C4 N1 C5 C6 -75.9(2)
C4 N1 C5 C17 102.3(2)
C4 C18 C19 C1 0.6(3)
C5 N1 C4 C3 -84.6(2)
C5 N1 C4 C18 95.4(2)
C5 C6 C7 C8 0.6(3)
C6 C5 C17 C16 -1.2(3)
C6 C7 C8 C9 176.96(17)
C6 C7 C8 C16 -0.8(3)
C7 C8 C9 C10 -130.36(19)
C7 C8 C9 C15 46.5(2)
C7 C8 C16 C17 0.0(3)
C8 C9 C10 C11 174.62(17)
C8 C9 C15 C14 -175.49(17)
C8 C16 C17 C5 1.0(3)
C9 C8 C16 C17 -177.75(16)
C9 C10 C11 C12 1.2(3)
C10 C9 C15 C14 1.4(3)
C10 C11 C12 C14 0.9(3)
C11 C12 C14 C15 -1.7(3)
C12 C14 C15 C9 0.6(3)
C13 S1 N1 C4 98.74(16)
C13 S1 N1 C5 -73.02(17)
C15 C9 C10 C11 -2.3(3)
C16 C8 C9 C10 47.4(2)
C16 C8 C9 C15 -135.76(19)
C17 C5 C6 C7 0.4(3)
C19 C1 C2 C3 -0.3(3)
